data_2229657
loop_
_publ_author_name
'Chiririwa, Haleden'
'Moss, John R.'
'Su, Hong'
'Hendricks, Denver'
'Meijboom, Reinout'

_publ_section_title
;
 1,4-Bis[(2-pyridylethyl)iminomethyl]benzene
;
_journal_coeditor_code GO2006
_journal_issue 4
_journal_name_full 'Acta Crystallographica Section E'
_journal_page_first o921
_journal_paper_doi 10.1107/S1600536811009809
_journal_volume 67
_journal_year 2011
_chemical_formula_iupac 'C22 H22 N4'
_chemical_formula_moiety 'C22 H22 N4'
_chemical_formula_sum 'C22 H22 N4'
_chemical_formula_weight 342.44
_chemical_name_systematic
;
1,4-Bis[(2-pyridylethyl)iminomethyl]benzene
;
_space_group_IT_number 14
_symmetry_cell_setting monoclinic
_symmetry_space_group_name_Hall '-P 2yn'
_symmetry_space_group_name_H-M 'P 1 21/n 1'
_atom_sites_solution_hydrogens geom
_atom_sites_solution_primary direct
_atom_sites_solution_secondary difmap
_audit_creation_method SHELXL-97
_cell_angle_alpha 90.00
_cell_angle_beta 106.009(2)
_cell_angle_gamma 90.00
_cell_formula_units_Z 2
_cell_length_a 6.0078(6)
_cell_length_b 26.023(3)
_cell_length_c 6.1319(7)
_cell_measurement_reflns_used 11941
_cell_measurement_temperature 173(2)
_cell_measurement_theta_max 28.34
_cell_measurement_theta_min 3.13
_cell_volume 921.49(18)
_computing_cell_refinement 'SAINT (Bruker, 2006)'
_computing_data_collection 'APEX2 (Bruker, 2006)'
_computing_data_reduction 'SAINT (Bruker, 2006)'
_computing_molecular_graphics 'X-SEED (Barbour, 2001)'
_computing_publication_material 'publCIF (Westrip, 2010)'
_computing_structure_refinement 'SHELXL97 (Sheldrick, 2008)'
_computing_structure_solution 'SHELXS97 (Sheldrick, 2008)'
_diffrn_ambient_temperature 173(2)
_diffrn_measured_fraction_theta_full 0.999
_diffrn_measured_fraction_theta_max 0.999
_diffrn_measurement_device_type 'Bruker Kappa DUO APEXII'
_diffrn_measurement_method '0.5\% \f scans and \w'
_diffrn_radiation_monochromator graphite
_diffrn_radiation_source 'fine-focus sealed tube'
_diffrn_radiation_type MoK\a
_diffrn_radiation_wavelength 0.71073
_diffrn_reflns_av_R_equivalents 0.0238
_diffrn_reflns_av_sigmaI/netI 0.0173
_diffrn_reflns_limit_h_max 8
_diffrn_reflns_limit_h_min -8
_diffrn_reflns_limit_k_max 33
_diffrn_reflns_limit_k_min -34
_diffrn_reflns_limit_l_max 8
_diffrn_reflns_limit_l_min -8
_diffrn_reflns_number 11941
_diffrn_reflns_theta_full 28.34
_diffrn_reflns_theta_max 28.34
_diffrn_reflns_theta_min 3.13
_diffrn_standards_number 0
_exptl_absorpt_coefficient_mu 0.075
_exptl_absorpt_correction_type none
_exptl_crystal_colour colourless
_exptl_crystal_density_diffrn 1.234
_exptl_crystal_density_method 'not measured'
_exptl_crystal_description plate
_exptl_crystal_F_000 364
_exptl_crystal_size_max 0.26
_exptl_crystal_size_mid 0.24
_exptl_crystal_size_min 0.17
_refine_diff_density_max 0.281
_refine_diff_density_min -0.197
_refine_ls_extinction_coef none
_refine_ls_extinction_method none
_refine_ls_goodness_of_fit_ref 1.057
_refine_ls_hydrogen_treatment constr
_refine_ls_matrix_type full
_refine_ls_number_parameters 118
_refine_ls_number_reflns 2288
_refine_ls_number_restraints 0
_refine_ls_restrained_S_all 1.057
_refine_ls_R_factor_all 0.0477
_refine_ls_R_factor_gt 0.0401
_refine_ls_shift/su_max 0.000
_refine_ls_shift/su_mean 0.000
_refine_ls_structure_factor_coef Fsqd
_refine_ls_weighting_details 'calc w=1/[\s^2^(Fo^2^)+(0.0506P)^2^+0.2363P] where P=(Fo^2^+2Fc^2^)/3'
_refine_ls_weighting_scheme calc
_refine_ls_wR_factor_gt 0.1040
_refine_ls_wR_factor_ref 0.1095
_reflns_number_gt 1945
_reflns_number_total 2288
_reflns_threshold_expression I>2\s(I)
_cod_data_source_file go2006.cif
_cod_data_source_block I
_cod_original_cell_volume 921.47(17)
_cod_original_sg_symbol_H-M 'P 21/n'
_cod_database_code 2229657
_cod_database_fobs_code 2229657

loop_
_symmetry_equiv_pos_as_xyz
'x, y, z'
'-x+1/2, y+1/2, -z+1/2'
'-x, -y, -z'
'x-1/2, -y-1/2, z-1/2'

loop_
_atom_site_type_symbol
_atom_site_label
_atom_site_fract_x
_atom_site_fract_y
_atom_site_fract_z
_atom_site_U_iso_or_equiv
_atom_site_adp_type
_atom_site_calc_flag
_atom_site_refinement_flags
_atom_site_occupancy
_atom_site_disorder_assembly
_atom_site_disorder_group
N N1 1.01974(18) 0.16910(4) 0.82099(17) 0.0365(3) Uani d . 1 . .
C C1 1.1434(2) 0.20288(5) 0.9711(2) 0.0431(3) Uani d . 1 . .
H H1 1.2675 0.2201 0.9339 0.052 Uiso calc R 1 . .
N N2 0.40565(16) 0.09448(4) 0.35620(15) 0.0282(2) Uani d . 1 . .
C C2 1.1022(2) 0.21422(5) 1.1750(2) 0.0406(3) Uani d . 1 . .
H H2 1.1936 0.2389 1.2748 0.049 Uiso calc R 1 . .
C C3 0.9248(2) 0.18885(5) 1.2306(2) 0.0381(3) Uani d . 1 . .
H H3 0.8928 0.1952 1.3715 0.046 Uiso calc R 1 . .
C C4 0.7937(2) 0.15394(4) 1.07884(19) 0.0312(3) Uani d . 1 . .
H H4 0.6689 0.1363 1.1130 0.037 Uiso calc R 1 . .
C C5 0.84667(18) 0.14496(4) 0.87569(18) 0.0252(2) Uani d . 1 . .
C C6 0.7121(2) 0.10708(4) 0.7047(2) 0.0327(3) Uani d . 1 . .
H H6A 0.6662 0.0778 0.7860 0.039 Uiso calc R 1 . .
H H6B 0.8134 0.0936 0.6152 0.039 Uiso calc R 1 . .
C C7 0.49617(19) 0.13015(4) 0.54368(19) 0.0283(2) Uani d . 1 . .
H H7A 0.3778 0.1365 0.6254 0.034 Uiso calc R 1 . .
H H7B 0.5346 0.1634 0.4844 0.034 Uiso calc R 1 . .
C C8 0.21489(18) 0.07288(4) 0.34628(17) 0.0251(2) Uani d . 1 . .
H H8 0.1384 0.0810 0.4584 0.030 Uiso calc R 1 . .
C C9 0.10603(17) 0.03556(4) 0.16772(17) 0.0231(2) Uani d . 1 . .
C C10 -0.10072(18) 0.01157(4) 0.17194(18) 0.0259(2) Uani d . 1 . .
H H10 -0.1702 0.0196 0.2894 0.031 Uiso calc R 1 . .
C C11 0.20546(18) 0.02380(4) -0.00674(18) 0.0254(2) Uani d . 1 . .
H H11 0.3453 0.0401 -0.0122 0.030 Uiso calc R 1 . .

loop_
_atom_site_aniso_label
_atom_site_aniso_U_11
_atom_site_aniso_U_22
_atom_site_aniso_U_33
_atom_site_aniso_U_12
_atom_site_aniso_U_13
_atom_site_aniso_U_23
N1 0.0364(6) 0.0409(6) 0.0340(5) -0.0050(4) 0.0129(4) 0.0008(4)
C1 0.0345(6) 0.0402(7) 0.0532(8) -0.0114(5) 0.0095(6) 0.0025(6)
N2 0.0260(5) 0.0295(5) 0.0272(5) -0.0033(4) 0.0044(4) -0.0064(4)
C2 0.0428(7) 0.0273(6) 0.0400(7) -0.0030(5) -0.0081(5) -0.0037(5)
C3 0.0552(8) 0.0312(6) 0.0266(6) 0.0043(5) 0.0089(5) -0.0037(5)
C4 0.0354(6) 0.0288(5) 0.0317(6) -0.0010(5) 0.0131(5) -0.0008(4)
C5 0.0249(5) 0.0240(5) 0.0242(5) 0.0031(4) 0.0025(4) 0.0002(4)
C6 0.0342(6) 0.0275(6) 0.0311(6) 0.0025(5) 0.0000(5) -0.0061(4)
C7 0.0257(5) 0.0278(5) 0.0296(5) -0.0019(4) 0.0045(4) -0.0074(4)
C8 0.0244(5) 0.0252(5) 0.0250(5) 0.0007(4) 0.0056(4) -0.0027(4)
C9 0.0219(5) 0.0217(5) 0.0239(5) 0.0004(4) 0.0034(4) -0.0009(4)
C10 0.0252(5) 0.0284(5) 0.0252(5) -0.0010(4) 0.0088(4) -0.0026(4)
C11 0.0214(5) 0.0262(5) 0.0289(5) -0.0030(4) 0.0073(4) -0.0014(4)

loop_
_atom_type_symbol
_atom_type_description
_atom_type_scat_dispersion_real
_atom_type_scat_dispersion_imag
_atom_type_scat_source
C C 0.0033 0.0016 'International Tables Vol C Tables 4.2.6.8 and 6.1.1.4'
H H 0.0000 0.0000 'International Tables Vol C Tables 4.2.6.8 and 6.1.1.4'
N N 0.0061 0.0033 'International Tables Vol C Tables 4.2.6.8 and 6.1.1.4'

loop_
_geom_angle_atom_site_label_1
_geom_angle_atom_site_label_2
_geom_angle_atom_site_label_3
_geom_angle_site_symmetry_1
_geom_angle_site_symmetry_3
_geom_angle
_geom_angle_publ_flag
C5 N1 C1 . . 117.33(10) ?
N1 C1 C2 . . 124.19(12) ?
N1 C1 H1 . . 117.9 ?
C2 C1 H1 . . 117.9 ?
C8 N2 C7 . . 117.17(9) ?
C1 C2 C3 . . 118.02(11) ?
C1 C2 H2 . . 121.0 ?
C3 C2 H2 . . 121.0 ?
C2 C3 C4 . . 119.10(11) ?
C2 C3 H3 . . 120.4 ?
C4 C3 H3 . . 120.4 ?
C3 C4 C5 . . 119.07(11) ?
C3 C4 H4 . . 120.5 ?
C5 C4 H4 . . 120.5 ?
N1 C5 C4 . . 122.27(10) ?
N1 C5 C6 . . 116.12(10) ?
C4 C5 C6 . . 121.60(10) ?
C5 C6 C7 . . 113.13(9) ?
C5 C6 H6A . . 109.0 ?
C7 C6 H6A . . 109.0 ?
C5 C6 H6B . . 109.0 ?
C7 C6 H6B . . 109.0 ?
H6A C6 H6B . . 107.8 ?
N2 C7 C6 . . 109.03(9) ?
N2 C7 H7A . . 109.9 ?
C6 C7 H7A . . 109.9 ?
N2 C7 H7B . . 109.9 ?
C6 C7 H7B . . 109.9 ?
H7A C7 H7B . . 108.3 ?
N2 C8 C9 . . 122.66(9) ?
N2 C8 H8 . . 118.7 ?
C9 C8 H8 . . 118.7 ?
C11 C9 C10 . . 119.15(9) ?
C11 C9 C8 . . 121.17(9) ?
C10 C9 C8 . . 119.68(9) ?
C11 C10 C9 3 . 120.70(9) ?
C11 C10 H10 3 . 119.6 ?
C9 C10 H10 . . 119.6 ?
C10 C11 C9 3 . 120.15(9) ?
C10 C11 H11 3 . 119.9 ?
C9 C11 H11 . . 119.9 ?

loop_
_geom_bond_atom_site_label_1
_geom_bond_atom_site_label_2
_geom_bond_site_symmetry_2
_geom_bond_distance
_geom_bond_publ_flag
N1 C5 . 1.3344(15) ?
N1 C1 . 1.3395(17) ?
C1 C2 . 1.372(2) ?
C1 H1 . 0.9500 ?
N2 C8 . 1.2628(14) ?
N2 C7 . 1.4609(13) ?
C2 C3 . 1.3739(19) ?
C2 H2 . 0.9500 ?
C3 C4 . 1.3811(17) ?
C3 H3 . 0.9500 ?
C4 C5 . 1.3880(15) ?
C4 H4 . 0.9500 ?
C5 C6 . 1.5023(15) ?
C6 C7 . 1.5204(16) ?
C6 H6A . 0.9900 ?
C6 H6B . 0.9900 ?
C7 H7A . 0.9900 ?
C7 H7B . 0.9900 ?
C8 C9 . 1.4748(14) ?
C8 H8 . 0.9500 ?
C9 C11 . 1.3954(14) ?
C9 C10 . 1.3968(14) ?
C10 C11 3 1.3848(14) ?
C10 H10 . 0.9500 ?
C11 C10 3 1.3848(14) ?
C11 H11 . 0.9500 ?

loop_
_geom_hbond_atom_site_label_D
_geom_hbond_atom_site_label_H
_geom_hbond_atom_site_label_A
_geom_hbond_site_symmetry_A
_geom_hbond_distance_DH
_geom_hbond_distance_HA
_geom_hbond_distance_DA
_geom_hbond_angle_DHA
_geom_hbond_publ_flag
C3 H3 N1 1_556 0.95 2.74 3.544(3) 143(3) y
C4 H4 N2 1_556 0.95 2.69 3.593(2) 159(4) y
C7 H7A N1 1_455 0.99 2.87 3.847(2) 171(5) y
C2 H2 Cg1 4_666 0.95 2.88 3.826(4) 172(5) y
C6 H6A Cg2 1_656 0.99 2.90 3.508(3) 120(2) y

loop_
_geom_torsion_atom_site_label_1
_geom_torsion_atom_site_label_2
_geom_torsion_atom_site_label_3
_geom_torsion_atom_site_label_4
_geom_torsion_site_symmetry_1
_geom_torsion_site_symmetry_2
_geom_torsion_site_symmetry_3
_geom_torsion_site_symmetry_4
_geom_torsion
_geom_torsion_publ_flag
C5 N1 C1 C2 . . . . -0.4(2) ?
N1 C1 C2 C3 . . . . 0.9(2) ?
C1 C2 C3 C4 . . . . -1.10(19) ?
C2 C3 C4 C5 . . . . 0.83(18) ?
C1 N1 C5 C4 . . . . 0.06(17) ?
C1 N1 C5 C6 . . . . -179.64(10) ?
C3 C4 C5 N1 . . . . -0.30(17) ?
C3 C4 C5 C6 . . . . 179.39(10) ?
N1 C5 C6 C7 . . . . -94.33(12) ?
C4 C5 C6 C7 . . . . 85.97(13) ?
C8 N2 C7 C6 . . . . 111.41(11) ?
C5 C6 C7 N2 . . . . 167.84(9) ?
C7 N2 C8 C9 . . . . -179.14(9) ?
N2 C8 C9 C11 . . . . -2.76(16) ?
N2 C8 C9 C10 . . . . 177.48(10) ?
C11 C9 C10 C11 . . . 3 0.57(17) ?
C8 C9 C10 C11 . . . 3 -179.67(9) ?
C10 C9 C11 C10 . . . 3 -0.57(17) ?
C8 C9 C11 C10 . . . 3 179.68(9) ?
